data_4509754
loop_
_publ_author_name
'Liu, Lin'
'Li, Zifeng'
'Wang, Baolan'
'Li, Gang'
'Wang, Lipeng'
'Meng, Xiangru'
'He, Zhanhang'

_publ_section_title
;
 Polymeric Frameworks Constructed from Bulky Carboxylates and
 4,4&#x2032;-Bipyridine Linkages: Synthesis, Crystal Structures, and
 Properties
;
_journal_issue 12
_journal_name_full 'Crystal Growth &amp; Design'
_journal_page_first 5244
_journal_paper_doi 10.1021/cg9007747
_journal_volume 9
_journal_year 2009
_chemical_formula_sum 'C28 H28 Cd N4 O8'
_chemical_formula_weight 660.94
_chemical_name_systematic
; 
 ? 
;
_space_group_IT_number 2
_symmetry_cell_setting triclinic
_symmetry_space_group_name_Hall '-P 1'
_symmetry_space_group_name_H-M 'P -1'
_atom_sites_solution_hydrogens geom
_atom_sites_solution_primary direct
_atom_sites_solution_secondary difmap
_audit_creation_method SHELXL-97
_cell_angle_alpha 112.89(3)
_cell_angle_beta 106.86(3)
_cell_angle_gamma 90.30(3)
_cell_formula_units_Z 2
_cell_length_a 9.4165(19)
_cell_length_b 11.557(2)
_cell_length_c 12.647(3)
_cell_measurement_reflns_used 6654
_cell_measurement_temperature 293(2)
_cell_measurement_theta_max 28.1163
_cell_measurement_theta_min 2.7576
_cell_volume 1202.5(6)
_computing_cell_refinement 'Bruker SMART'
_computing_data_collection 'Bruker SMART'
_computing_data_reduction 'Bruker SMART'
_computing_molecular_graphics 'Bruker SHELXTL'
_computing_publication_material 'Bruker SHELXTL'
_computing_structure_refinement 'SHELXL-97 (Sheldrick, 1997)'
_computing_structure_solution 'SHELXS-97 (Sheldrick, 1990)'
_diffrn_ambient_temperature 293(2)
_diffrn_measured_fraction_theta_full 0.988
_diffrn_measured_fraction_theta_max 0.988
_diffrn_measurement_device_type 'CCD area detector'
_diffrn_measurement_method 'phi and omega scans'
_diffrn_radiation_monochromator graphite
_diffrn_radiation_source 'fine-focus sealed tube'
_diffrn_radiation_type MoK\a
_diffrn_radiation_wavelength 0.71073
_diffrn_reflns_av_R_equivalents 0.0184
_diffrn_reflns_av_sigmaI/netI 0.0353
_diffrn_reflns_limit_h_max 10
_diffrn_reflns_limit_h_min -11
_diffrn_reflns_limit_k_max 14
_diffrn_reflns_limit_k_min -13
_diffrn_reflns_limit_l_max 15
_diffrn_reflns_limit_l_min -15
_diffrn_reflns_number 6983
_diffrn_reflns_theta_full 26.00
_diffrn_reflns_theta_max 26.00
_diffrn_reflns_theta_min 1.84
_exptl_absorpt_coefficient_mu 0.974
_exptl_absorpt_correction_T_max 0.8441
_exptl_absorpt_correction_T_min 0.7721
_exptl_absorpt_correction_type multi-scan
_exptl_absorpt_process_details SADABS
_exptl_crystal_colour Colorless
_exptl_crystal_density_diffrn 1.825
_exptl_crystal_density_method 'not measured'
_exptl_crystal_description prism
_exptl_crystal_F_000 672
_exptl_crystal_size_max 0.28
_exptl_crystal_size_mid 0.20
_exptl_crystal_size_min 0.18
_refine_diff_density_max 0.721
_refine_diff_density_min -0.929
_refine_diff_density_rms 0.107
_refine_ls_extinction_coef 0.029(2)
_refine_ls_extinction_expression Fc^*^=kFc[1+0.001xFc^2^\l^3^/sin(2\q)]^-1/4^
_refine_ls_extinction_method SHELXL
_refine_ls_goodness_of_fit_ref 1.051
_refine_ls_hydrogen_treatment none
_refine_ls_matrix_type full
_refine_ls_number_parameters 387
_refine_ls_number_reflns 4681
_refine_ls_number_restraints 0
_refine_ls_restrained_S_all 1.051
_refine_ls_R_factor_all 0.0352
_refine_ls_R_factor_gt 0.0329
_refine_ls_shift/su_max 0.000
_refine_ls_shift/su_mean 0.000
_refine_ls_structure_factor_coef Fsqd
_refine_ls_weighting_details 'calc w=1/[\s^2^(Fo^2^)+(0.0784P)^2^+2.1236P] where P=(Fo^2^+2Fc^2^)/3'
_refine_ls_weighting_scheme calc
_refine_ls_wR_factor_gt 0.1176
_refine_ls_wR_factor_ref 0.1198
_reflns_number_gt 4320
_reflns_number_total 4681
_reflns_threshold_expression >2sigma(I)
_cod_data_source_file cg9007747sup6.cif
_cod_data_source_block a
_cod_depositor_comments
;
The following automatic conversions were performed:

'_symmetry_cell_setting' value 'Triclinic' changed to 'triclinic'
according to /home/saulius/struct/CIF-dictionaries/cif_core.dic
dictionary named 'cif_core.dic' version 2.4.2 from
2011-04-26.

'_exptl_absorpt_correction_type' value 'MULTI-SCAN'
changed to 'multi-scan' according to
/home/saulius/struct/CIF-dictionaries/cif_core.dic dictionary named
'cif_core.dic' version 2.4.2 from 2011-04-26.

Automatic conversion script
Id: cif_fix_values 1891 2012-01-12 08:04:46Z andrius 
;
_cod_original_cell_volume 1202.5(4)
_cod_original_sg_symbol_H-M p-1
_cod_database_code 4509754

loop_
_symmetry_equiv_pos_as_xyz
'x, y, z'
'-x, -y, -z'

loop_
_atom_site_label
_atom_site_type_symbol
_atom_site_fract_x
_atom_site_fract_y
_atom_site_fract_z
_atom_site_U_iso_or_equiv
_atom_site_adp_type
_atom_site_occupancy
_atom_site_symmetry_multiplicity
_atom_site_calc_flag
_atom_site_refinement_flags
Cd1 Cd 0.24998(3) 0.45756(2) 0.49995(2) 0.01942(14) Uani 1 1 d .
N1 N 0.2500(4) 0.2571(3) 0.4998(3) 0.0255(7) Uani 1 1 d .
N2 N 0.2490(4) -0.3425(3) 0.4991(3) 0.0239(7) Uani 1 1 d .
N3 N -0.2636(4) 0.4453(3) 0.1850(3) 0.0289(7) Uani 1 1 d .
H3A H -0.3347 0.4484 0.2156 0.035 Uiso 1 1 calc R
N4 N 0.7629(4) 0.7600(3) 0.8150(3) 0.0292(7) Uani 1 1 d .
H4A H 0.8354 0.7367 0.7863 0.035 Uiso 1 1 calc R
O1 O 0.0694(3) 0.3773(3) 0.3352(2) 0.0260(6) Uani 1 1 d .
O2 O -0.0891(3) 0.5087(2) 0.3936(2) 0.0241(5) Uani 1 1 d .
O3 O -0.1721(4) 0.4948(4) 0.0735(3) 0.0531(10) Uani 1 1 d .
O4 O 0.4308(3) 0.5424(3) 0.6652(2) 0.0271(6) Uani 1 1 d .
O5 O 0.5892(3) 0.6152(3) 0.6062(2) 0.0251(6) Uani 1 1 d .
O6 O 0.6720(4) 0.9213(3) 0.9263(3) 0.0510(9) Uani 1 1 d .
O7 O 0.3586(6) 0.9030(5) 0.8606(4) 0.0585(11) Uani 1 1 d .
O8 O 0.1416(6) 0.5433(5) 0.1394(4) 0.0619(13) Uani 1 1 d .
C1 C -0.0508(4) 0.4235(3) 0.3207(3) 0.0197(7) Uani 1 1 d .
C2 C -0.1516(5) 0.3667(4) 0.2024(4) 0.0301(9) Uani 1 1 d .
H2A H -0.1982 0.2849 0.1886 0.036 Uiso 1 1 calc R
H2B H -0.0979 0.3533 0.1446 0.036 Uiso 1 1 calc R
C3 C -0.2609(5) 0.5095(4) 0.1268(4) 0.0305(9) Uani 1 1 d .
C4 C -0.3656(5) 0.6053(4) 0.1318(4) 0.0307(9) Uani 1 1 d .
C5 C -0.3670(7) 0.6676(5) 0.0674(4) 0.0469(12) Uani 1 1 d .
H5A H -0.3121 0.6453 0.0136 0.056 Uiso 1 1 calc R
C6 C -0.4484(8) 0.7666(6) 0.0769(5) 0.0613(16) Uani 1 1 d .
H6A H -0.4463 0.8097 0.0287 0.074 Uiso 1 1 calc R
C7 C -0.5280(7) 0.8038(6) 0.1489(6) 0.0609(16) Uani 1 1 d .
H7A H -0.5790 0.8737 0.1555 0.073 Uiso 1 1 calc R
C8 C -0.5328(7) 0.7387(6) 0.2110(7) 0.0616(16) Uani 1 1 d .
H8A H -0.5926 0.7583 0.2610 0.074 Uiso 1 1 calc R
C9 C -0.4500(6) 0.6415(5) 0.2030(5) 0.0464(12) Uani 1 1 d .
H9A H -0.4530 0.5978 0.2507 0.056 Uiso 1 1 calc R
C10 C 0.5504(4) 0.6026(3) 0.6793(3) 0.0193(7) Uani 1 1 d .
C11 C 0.6519(5) 0.6644(4) 0.7974(4) 0.0314(9) Uani 1 1 d .
H11A H 0.7022 0.6009 0.8206 0.038 Uiso 1 1 calc R
H11B H 0.5948 0.7025 0.8520 0.038 Uiso 1 1 calc R
C12 C 0.7608(4) 0.8822(4) 0.8730(4) 0.0288(8) Uani 1 1 d .
C13 C 0.8648(5) 0.9736(4) 0.8682(4) 0.0295(8) Uani 1 1 d .
C14 C 0.9498(6) 0.9384(5) 0.7969(5) 0.0443(11) Uani 1 1 d .
H14A H 0.9529 0.8529 0.7535 0.053 Uiso 1 1 calc R
C15 C 1.0315(7) 1.0283(6) 0.7883(7) 0.0598(15) Uani 1 1 d .
H15A H 1.0913 1.0041 0.7383 0.072 Uiso 1 1 calc R
C16 C 1.0287(7) 1.1543(6) 0.8511(6) 0.0589(15) Uani 1 1 d .
H16A H 1.0842 1.2148 0.8423 0.071 Uiso 1 1 calc R
C17 C 0.9487(8) 1.1893(5) 0.9230(6) 0.0598(16) Uani 1 1 d .
H17A H 0.9477 1.2748 0.9675 0.072 Uiso 1 1 calc R
C18 C 0.8672(6) 1.1001(5) 0.9322(4) 0.0448(12) Uani 1 1 d .
H18A H 0.8102 1.1255 0.9843 0.054 Uiso 1 1 calc R
C19 C 0.3262(5) 0.1704(4) 0.4458(4) 0.0342(9) Uani 1 1 d .
H19A H 0.3842 0.1927 0.4066 0.041 Uiso 1 1 calc R
C20 C 0.3272(5) 0.0520(4) 0.4425(4) 0.0341(9) Uani 1 1 d .
H20A H 0.3815 -0.0047 0.4005 0.041 Uiso 1 1 calc R
C21 C 0.2501(5) 0.0189(4) 0.4996(4) 0.0279(8) Uani 1 1 d .
C22 C 0.1728(6) 0.1092(4) 0.5574(4) 0.0350(10) Uani 1 1 d .
H22A H 0.1178 0.0905 0.6004 0.042 Uiso 1 1 calc R
C23 C 0.1739(5) 0.2246(4) 0.5539(4) 0.0332(9) Uani 1 1 d .
H23A H 0.1170 0.2818 0.5924 0.040 Uiso 1 1 calc R
C24 C 0.2495(5) -0.1059(4) 0.5000(4) 0.0264(8) Uani 1 1 d .
C25 C 0.2214(5) -0.2160(4) 0.4020(4) 0.0287(8) Uani 1 1 d .
H25A H 0.1997 -0.2127 0.3267 0.034 Uiso 1 1 calc R
C26 C 0.2225(5) -0.3312(4) 0.4057(4) 0.0286(8) Uani 1 1 d .
H26A H 0.2023 -0.4034 0.3339 0.034 Uiso 1 1 calc R
C27 C 0.2773(5) -0.2375(4) 0.5937(4) 0.0287(8) Uani 1 1 d .
H27A H 0.2992 -0.2438 0.6677 0.034 Uiso 1 1 calc R
C28 C 0.2787(5) -0.1189(4) 0.5973(4) 0.0286(8) Uani 1 1 d .
H28A H 0.3009 -0.0486 0.6707 0.034 Uiso 1 1 calc R
H1W H 0.341(5) 0.945(5) 0.910(5) 0.021(13) Uiso 1 1 d .
H2W H 0.454(8) 0.913(6) 0.879(6) 0.051(18) Uiso 1 1 d .
H3W H 0.056(8) 0.544(6) 0.127(6) 0.047(19) Uiso 1 1 d .
H4W H 0.155(7) 0.537(6) 0.092(6) 0.035(17) Uiso 1 1 d .

loop_
_atom_site_aniso_label
_atom_site_aniso_U_11
_atom_site_aniso_U_22
_atom_site_aniso_U_33
_atom_site_aniso_U_23
_atom_site_aniso_U_13
_atom_site_aniso_U_12
Cd1 0.0288(2) 0.01566(18) 0.01973(18) 0.01071(12) 0.01127(12) 0.00564(11)
N1 0.0380(18) 0.0194(16) 0.0257(17) 0.0140(14) 0.0127(14) 0.0054(13)
N2 0.0371(18) 0.0157(15) 0.0242(16) 0.0126(13) 0.0112(14) 0.0047(13)
N3 0.0291(17) 0.043(2) 0.0236(16) 0.0209(15) 0.0100(13) 0.0114(15)
N4 0.0293(17) 0.0301(18) 0.0238(16) 0.0062(14) 0.0087(14) -0.0002(14)
O1 0.0294(14) 0.0253(13) 0.0217(13) 0.0077(11) 0.0084(11) 0.0117(11)
O2 0.0317(14) 0.0251(13) 0.0192(12) 0.0095(11) 0.0124(11) 0.0082(11)
O3 0.057(2) 0.085(3) 0.050(2) 0.048(2) 0.0354(18) 0.028(2)
O4 0.0295(14) 0.0350(15) 0.0225(13) 0.0165(12) 0.0097(11) -0.0027(11)
O5 0.0313(14) 0.0304(14) 0.0199(13) 0.0133(11) 0.0130(11) 0.0020(11)
O6 0.053(2) 0.049(2) 0.049(2) 0.0048(17) 0.0354(18) 0.0076(17)
O7 0.061(3) 0.063(3) 0.037(2) 0.0021(19) 0.019(2) 0.007(2)
O8 0.065(3) 0.097(4) 0.037(2) 0.038(2) 0.019(2) 0.015(3)
C1 0.0278(18) 0.0158(16) 0.0209(17) 0.0109(14) 0.0106(14) 0.0039(13)
C2 0.035(2) 0.031(2) 0.0214(19) 0.0094(16) 0.0068(16) 0.0082(17)
C3 0.028(2) 0.043(2) 0.0224(19) 0.0167(17) 0.0061(16) 0.0016(17)
C4 0.031(2) 0.036(2) 0.028(2) 0.0184(18) 0.0044(16) -0.0006(17)
C5 0.065(3) 0.054(3) 0.030(2) 0.027(2) 0.013(2) 0.008(3)
C6 0.091(5) 0.058(4) 0.048(3) 0.039(3) 0.015(3) 0.017(3)
C7 0.064(4) 0.054(3) 0.070(4) 0.037(3) 0.013(3) 0.021(3)
C8 0.060(4) 0.069(4) 0.082(4) 0.044(4) 0.042(3) 0.028(3)
C9 0.048(3) 0.057(3) 0.057(3) 0.039(3) 0.027(2) 0.016(2)
C10 0.0266(18) 0.0147(15) 0.0220(17) 0.0114(14) 0.0098(14) 0.0070(13)
C11 0.039(2) 0.034(2) 0.0202(19) 0.0122(16) 0.0072(16) -0.0028(17)
C12 0.0278(19) 0.032(2) 0.0214(18) 0.0070(16) 0.0058(15) 0.0054(16)
C13 0.028(2) 0.029(2) 0.027(2) 0.0111(17) 0.0026(16) 0.0050(16)
C14 0.051(3) 0.033(2) 0.057(3) 0.018(2) 0.030(2) 0.011(2)
C15 0.058(3) 0.062(4) 0.082(4) 0.039(3) 0.042(3) 0.013(3)
C16 0.063(4) 0.049(3) 0.067(4) 0.032(3) 0.011(3) -0.009(3)
C17 0.086(4) 0.031(3) 0.054(3) 0.014(2) 0.016(3) 0.000(3)
C18 0.065(3) 0.034(2) 0.031(2) 0.0086(19) 0.015(2) 0.008(2)
C19 0.047(2) 0.032(2) 0.042(2) 0.0246(19) 0.027(2) 0.0130(18)
C20 0.052(3) 0.0227(19) 0.044(2) 0.0187(18) 0.030(2) 0.0145(18)
C21 0.038(2) 0.0231(19) 0.029(2) 0.0153(16) 0.0131(17) 0.0048(16)
C22 0.053(3) 0.028(2) 0.044(3) 0.0245(19) 0.031(2) 0.0123(18)
C23 0.049(3) 0.0225(19) 0.046(2) 0.0214(18) 0.030(2) 0.0140(17)
C24 0.034(2) 0.0219(19) 0.033(2) 0.0166(16) 0.0168(16) 0.0082(15)
C25 0.046(2) 0.0228(19) 0.026(2) 0.0160(16) 0.0155(17) 0.0059(17)
C26 0.046(2) 0.0233(19) 0.0211(19) 0.0113(15) 0.0133(17) 0.0041(16)
C27 0.045(2) 0.0234(19) 0.0235(19) 0.0131(16) 0.0135(17) 0.0049(16)
C28 0.045(2) 0.0204(18) 0.0230(19) 0.0083(15) 0.0147(17) 0.0073(16)

loop_
_atom_type_symbol
_atom_type_description
_atom_type_scat_dispersion_real
_atom_type_scat_dispersion_imag
_atom_type_scat_source
C C 0.0033 0.0016 'International Tables Vol C Tables 4.2.6.8 and 6.1.1.4'
H H 0.0000 0.0000 'International Tables Vol C Tables 4.2.6.8 and 6.1.1.4'
Cd Cd -0.8075 1.2024 'International Tables Vol C Tables 4.2.6.8 and 6.1.1.4'
N N 0.0061 0.0033 'International Tables Vol C Tables 4.2.6.8 and 6.1.1.4'
O O 0.0106 0.0060 'International Tables Vol C Tables 4.2.6.8 and 6.1.1.4'

loop_
_geom_angle_atom_site_label_1
_geom_angle_atom_site_label_2
_geom_angle_atom_site_label_3
_geom_angle
_geom_angle_site_symmetry_1
_geom_angle_site_symmetry_3
O1 Cd1 O4 178.65(10) . .
O1 Cd1 O2 90.52(10) . 2_566
O4 Cd1 O2 89.48(10) . 2_566
O1 Cd1 O5 88.95(10) . 2_666
O4 Cd1 O5 91.31(11) . 2_666
O2 Cd1 O5 168.49(10) 2_566 2_666
O1 Cd1 N2 92.64(12) . 1_565
O4 Cd1 N2 86.02(12) . 1_565
O2 Cd1 N2 93.19(11) 2_566 1_565
O5 Cd1 N2 98.32(11) 2_666 1_565
O1 Cd1 N1 87.06(12) . .
O4 Cd1 N1 94.28(12) . .
O2 Cd1 N1 86.82(11) 2_566 .
O5 Cd1 N1 81.66(11) 2_666 .
N2 Cd1 N1 179.70(12) 1_565 .
C23 N1 C19 115.7(4) . .
C23 N1 Cd1 120.3(3) . .
C19 N1 Cd1 124.1(3) . .
C26 N2 C27 114.8(4) . .
C26 N2 Cd1 119.9(3) . 1_545
C27 N2 Cd1 125.3(3) . 1_545
C3 N3 C2 121.3(4) . .
C3 N3 H3A 119.3 . .
C2 N3 H3A 119.3 . .
C12 N4 C11 123.6(4) . .
C12 N4 H4A 118.2 . .
C11 N4 H4A 118.2 . .
C1 O1 Cd1 121.9(2) . .
C1 O2 Cd1 140.2(2) . 2_566
C10 O4 Cd1 125.7(2) . .
C10 O5 Cd1 140.4(3) . 2_666
H1W O7 H2W 107(6) . .
H3W O8 H4W 107(8) . .
O2 C1 O1 128.5(4) . .
O2 C1 C2 117.3(4) . .
O1 C1 C2 114.2(3) . .
C1 C2 N3 110.2(3) . .
C1 C2 H2A 109.6 . .
N3 C2 H2A 109.6 . .
C1 C2 H2B 109.6 . .
N3 C2 H2B 109.6 . .
H2A C2 H2B 108.1 . .
O3 C3 N3 119.1(4) . .
O3 C3 C4 123.5(4) . .
N3 C3 C4 117.3(4) . .
C5 C4 C9 115.4(5) . .
C5 C4 C3 117.1(5) . .
C9 C4 C3 127.3(4) . .
C4 C5 C6 120.5(6) . .
C4 C5 H5A 119.7 . .
C6 C5 H5A 119.7 . .
C7 C6 C5 124.0(5) . .
C7 C6 H6A 118.0 . .
C5 C6 H6A 118.0 . .
C8 C7 C6 116.3(6) . .
C8 C7 H7A 121.8 . .
C6 C7 H7A 121.8 . .
C7 C8 C9 119.7(6) . .
C7 C8 H8A 120.1 . .
C9 C8 H8A 120.1 . .
C4 C9 C8 124.0(5) . .
C4 C9 H9A 118.0 . .
C8 C9 H9A 118.0 . .
O5 C10 O4 127.4(4) . .
O5 C10 C11 114.1(4) . .
O4 C10 C11 118.5(3) . .
C10 C11 N4 116.5(3) . .
C10 C11 H11A 108.2 . .
N4 C11 H11A 108.2 . .
C10 C11 H11B 108.2 . .
N4 C11 H11B 108.2 . .
H11A C11 H11B 107.3 . .
O6 C12 N4 121.8(4) . .
O6 C12 C13 118.9(4) . .
N4 C12 C13 119.3(4) . .
C14 C13 C18 118.2(5) . .
C14 C13 C12 122.2(4) . .
C18 C13 C12 119.4(4) . .
C13 C14 C15 118.9(5) . .
C13 C14 H14A 120.6 . .
C15 C14 H14A 120.6 . .
C14 C15 C16 121.6(6) . .
C14 C15 H15A 119.2 . .
C16 C15 H15A 119.2 . .
C17 C16 C15 119.8(5) . .
C17 C16 H16A 120.1 . .
C15 C16 H16A 120.1 . .
C16 C17 C18 118.9(5) . .
C16 C17 H17A 120.5 . .
C18 C17 H17A 120.5 . .
C17 C18 C13 122.6(5) . .
C17 C18 H18A 118.7 . .
C13 C18 H18A 118.7 . .
N1 C19 C20 125.6(4) . .
N1 C19 H19A 117.2 . .
C20 C19 H19A 117.2 . .
C21 C20 C19 118.7(4) . .
C21 C20 H20A 120.6 . .
C19 C20 H20A 120.6 . .
C20 C21 C22 115.9(4) . .
C20 C21 C24 120.6(4) . .
C22 C21 C24 123.6(4) . .
C23 C22 C21 122.2(4) . .
C23 C22 H22A 118.9 . .
C21 C22 H22A 118.9 . .
N1 C23 C22 122.0(4) . .
N1 C23 H23A 119.0 . .
C22 C23 H23A 119.0 . .
C28 C24 C25 113.7(4) . .
C28 C24 C21 120.4(4) . .
C25 C24 C21 125.8(4) . .
C24 C25 C26 124.2(4) . .
C24 C25 H25A 117.9 . .
C26 C25 H25A 117.9 . .
N2 C26 C25 121.5(4) . .
N2 C26 H26A 119.3 . .
C25 C26 H26A 119.3 . .
N2 C27 C28 127.2(4) . .
N2 C27 H27A 116.4 . .
C28 C27 H27A 116.4 . .
C24 C28 C27 118.6(4) . .
C24 C28 H28A 120.7 . .
C27 C28 H28A 120.7 . .

loop_
_geom_bond_atom_site_label_1
_geom_bond_atom_site_label_2
_geom_bond_distance
_geom_bond_site_symmetry_2
Cd1 O1 2.125(3) .
Cd1 O4 2.133(3) .
Cd1 O2 2.245(3) 2_566
Cd1 O5 2.262(3) 2_666
Cd1 N2 2.314(3) 1_565
Cd1 N1 2.316(3) .
N1 C23 1.267(5) .
N1 C19 1.322(6) .
N2 C26 1.193(5) .
N2 C27 1.288(5) .
N2 Cd1 2.314(3) 1_545
N3 C3 1.236(5) .
N3 C2 1.420(5) .
N3 H3A 0.8600 .
N4 C12 1.318(5) .
N4 C11 1.423(5) .
N4 H4A 0.8600 .
O1 C1 1.250(5) .
O2 C1 1.199(4) .
O2 Cd1 2.245(3) 2_566
O3 C3 1.192(5) .
O4 C10 1.250(5) .
O5 C10 1.145(4) .
O5 Cd1 2.262(3) 2_666
O6 C12 1.205(5) .
O7 H1W 0.69(5) .
O7 H2W 0.86(7) .
O8 H3W 0.78(7) .
O8 H4W 0.62(6) .
C1 C2 1.406(5) .
C2 H2A 0.9700 .
C2 H2B 0.9700 .
C3 C4 1.481(6) .
C4 C5 1.277(6) .
C4 C9 1.320(7) .
C5 C6 1.366(8) .
C5 H5A 0.9300 .
C6 C7 1.292(10) .
C6 H6A 0.9300 .
C7 C8 1.290(9) .
C7 H7A 0.9300 .
C8 C9 1.359(8) .
C8 H8A 0.9300 .
C9 H9A 0.9300 .
C10 C11 1.410(5) .
C11 H11A 0.9700 .
C11 H11B 0.9700 .
C12 C13 1.466(6) .
C13 C14 1.325(7) .
C13 C18 1.364(6) .
C14 C15 1.347(7) .
C14 H14A 0.9300 .
C15 C16 1.365(9) .
C15 H15A 0.9300 .
C16 C17 1.292(10) .
C16 H16A 0.9300 .
C17 C18 1.343(8) .
C17 H17A 0.9300 .
C18 H18A 0.9300 .
C19 C20 1.354(6) .
C19 H19A 0.9300 .
C20 C21 1.308(6) .
C20 H20A 0.9300 .
C21 C22 1.369(6) .
C21 C24 1.445(6) .
C22 C23 1.351(6) .
C22 H22A 0.9300 .
C23 H23A 0.9300 .
C24 C28 1.250(6) .
C24 C25 1.343(6) .
C25 C26 1.350(5) .
C25 H25A 0.9300 .
C26 H26A 0.9300 .
C27 C28 1.353(5) .
C27 H27A 0.9300 .
C28 H28A 0.9300 .

loop_
_geom_hbond_atom_site_label_D
_geom_hbond_atom_site_label_H
_geom_hbond_atom_site_label_A
_geom_hbond_distance_DH
_geom_hbond_distance_HA
_geom_hbond_distance_DA
_geom_hbond_angle_DHA
_geom_hbond_site_symmetry_A
O7 H2W O6 0.86(7) 1.95(7) 2.807(6) 174(6) .
O8 H3W O3 0.78(7) 2.06(7) 2.816(7) 165(6) .
N3 H3A O4 0.86 1.94 2.759(4) 158.3 2_566
N4 H4A O1 0.86 2.03 2.836(4) 154.7 2_666
O7 H1W O6 0.69(5) 2.09(5) 2.770(6) 170(6) 2_677
O8 H4W O3 0.62(6) 2.04(6) 2.657(6) 173(8) 2_565

loop_
_geom_torsion_atom_site_label_1
_geom_torsion_atom_site_label_2
_geom_torsion_atom_site_label_3
_geom_torsion_atom_site_label_4
_geom_torsion
_geom_torsion_site_symmetry_1
O1 Cd1 N1 C23 -92.2(4) .
O4 Cd1 N1 C23 87.8(4) .
O2 Cd1 N1 C23 -1.5(4) 2_566
O5 Cd1 N1 C23 178.5(4) 2_666
N2 Cd1 N1 C23 -94(24) 1_565
O1 Cd1 N1 C19 87.9(4) .
O4 Cd1 N1 C19 -92.2(4) .
O2 Cd1 N1 C19 178.6(4) 2_566
O5 Cd1 N1 C19 -1.5(4) 2_666
N2 Cd1 N1 C19 86(24) 1_565
O4 Cd1 O1 C1 -49(4) .
O2 Cd1 O1 C1 40.7(3) 2_566
O5 Cd1 O1 C1 -150.8(3) 2_666
N2 Cd1 O1 C1 -52.5(3) 1_565
N1 Cd1 O1 C1 127.5(3) .
O1 Cd1 O4 C10 -59(4) .
O2 Cd1 O4 C10 -149.2(3) 2_566
O5 Cd1 O4 C10 42.3(3) 2_666
N2 Cd1 O4 C10 -56.0(3) 1_565
N1 Cd1 O4 C10 124.0(3) .
Cd1 O2 C1 O1 -108.7(5) 2_566
Cd1 O2 C1 C2 71.7(5) 2_566
Cd1 O1 C1 O2 -6.0(5) .
Cd1 O1 C1 C2 173.6(3) .
O2 C1 C2 N3 15.9(5) .
O1 C1 C2 N3 -163.7(3) .
C3 N3 C2 C1 103.9(5) .
C2 N3 C3 O3 8.1(7) .
C2 N3 C3 C4 -169.3(4) .
O3 C3 C4 C5 5.6(7) .
N3 C3 C4 C5 -177.1(5) .
O3 C3 C4 C9 -168.4(5) .
N3 C3 C4 C9 8.9(7) .
C9 C4 C5 C6 1.8(8) .
C3 C4 C5 C6 -173.0(5) .
C4 C5 C6 C7 -0.2(10) .
C5 C6 C7 C8 -2.6(11) .
C6 C7 C8 C9 3.5(11) .
C5 C4 C9 C8 -0.8(9) .
C3 C4 C9 C8 173.4(6) .
C7 C8 C9 C4 -2.0(11) .
Cd1 O5 C10 O4 -103.7(5) 2_666
Cd1 O5 C10 C11 76.9(5) 2_666
Cd1 O4 C10 O5 -6.2(6) .
Cd1 O4 C10 C11 173.2(3) .
O5 C10 C11 N4 17.1(5) .
O4 C10 C11 N4 -162.4(4) .
C12 N4 C11 C10 106.8(5) .
C11 N4 C12 O6 7.9(7) .
C11 N4 C12 C13 -169.4(4) .
O6 C12 C13 C14 -169.7(5) .
N4 C12 C13 C14 7.7(6) .
O6 C12 C13 C18 5.4(6) .
N4 C12 C13 C18 -177.3(4) .
C18 C13 C14 C15 -1.7(8) .
C12 C13 C14 C15 173.5(5) .
C13 C14 C15 C16 0.0(10) .
C14 C15 C16 C17 1.6(11) .
C15 C16 C17 C18 -1.4(10) .
C16 C17 C18 C13 -0.3(9) .
C14 C13 C18 C17 1.9(8) .
C12 C13 C18 C17 -173.4(5) .
C23 N1 C19 C20 1.0(7) .
Cd1 N1 C19 C20 -179.1(4) .
N1 C19 C20 C21 -1.9(8) .
C19 C20 C21 C22 0.7(7) .
C19 C20 C21 C24 -179.2(4) .
C20 C21 C22 C23 1.1(7) .
C24 C21 C22 C23 -179.0(5) .
C19 N1 C23 C22 1.0(7) .
Cd1 N1 C23 C22 -179.0(4) .
C21 C22 C23 N1 -2.1(8) .
C20 C21 C24 C28 128.3(5) .
C22 C21 C24 C28 -51.5(7) .
C20 C21 C24 C25 -50.7(7) .
C22 C21 C24 C25 129.4(5) .
C28 C24 C25 C26 0.6(7) .
C21 C24 C25 C26 179.6(4) .
C27 N2 C26 C25 -0.7(7) .
Cd1 N2 C26 C25 -179.8(3) 1_545
C24 C25 C26 N2 0.2(7) .
C26 N2 C27 C28 0.6(7) .
Cd1 N2 C27 C28 179.6(3) 1_545
C25 C24 C28 C27 -0.7(6) .
C21 C24 C28 C27 -179.8(4) .
N2 C27 C28 C24 0.2(7) .
